data_2221040
loop_
_publ_author_name
'Jia, Zhen'

_publ_section_title
;{6,6'-Dimethoxy-2,2'-[6-bromopyridine-2,3-diylbis(nitrilomethylidyne)]diphenolato}copper(II)
 methanol solvate
;
_journal_coeditor_code CV2514
_journal_issue 3
_journal_name_full 'Acta Crystallographica Section E'
_journal_page_first m343
_journal_paper_doi 10.1107/S1600536809003316
_journal_volume 65
_journal_year 2009
_chemical_formula_iupac '[Cu (C21 H16 Br N3 O4)], C H4 O'
_chemical_formula_moiety 'C21 H16 Br Cu N3 O4, C H4 O'
_chemical_formula_sum 'C22 H20 Br Cu N3 O5'
_chemical_formula_weight 549.86
_chemical_name_systematic
;
{6,6'-Dimethoxy-2,2'-[6-bromopyridine-2,3-
diylbis(nitrilomethylidyne)]diphenolato}copper(II) methanol solvate
;
_space_group_IT_number 2
_symmetry_cell_setting triclinic
_symmetry_space_group_name_Hall '-P 1'
_symmetry_space_group_name_H-M 'P -1'
_atom_sites_solution_hydrogens geom
_atom_sites_solution_primary direct
_atom_sites_solution_secondary difmap
_audit_creation_method SHELXL-97
_cell_angle_alpha 104.345(2)
_cell_angle_beta 96.467(2)
_cell_angle_gamma 96.531(2)
_cell_formula_units_Z 2
_cell_length_a 7.4520(8)
_cell_length_b 11.5402(13)
_cell_length_c 12.9432(14)
_cell_measurement_reflns_used 1770
_cell_measurement_temperature 293(2)
_cell_measurement_theta_max 24.501
_cell_measurement_theta_min 3.012
_cell_volume 1059.9(2)
_computing_cell_refinement 'SAINT-Plus (Bruker, 2001)'
_computing_data_collection 'APEX2 (Bruker, 2004)'
_computing_data_reduction 'SAINT-Plus (Bruker, 2001)'
_computing_molecular_graphics 'XP (Sheldrick, 1998)'
_computing_publication_material 'XP (Sheldrick, 1998)'
_computing_structure_refinement 'SHELXL97 (Sheldrick, 2008)'
_computing_structure_solution 'SHELXS97 (Sheldrick, 2008)'
_diffrn_ambient_temperature 293(2)
_diffrn_measured_fraction_theta_full 0.991
_diffrn_measured_fraction_theta_max 0.991
_diffrn_measurement_device_type 'Bruker APEXII CCD area-detector'
_diffrn_measurement_method '\f and \w'
_diffrn_radiation_monochromator graphite
_diffrn_radiation_source 'fine-focus sealed tube'
_diffrn_radiation_type MoK\a
_diffrn_radiation_wavelength 0.71073
_diffrn_reflns_av_R_equivalents 0.0187
_diffrn_reflns_av_sigmaI/netI 0.0427
_diffrn_reflns_limit_h_max 8
_diffrn_reflns_limit_h_min -8
_diffrn_reflns_limit_k_max 9
_diffrn_reflns_limit_k_min -13
_diffrn_reflns_limit_l_max 15
_diffrn_reflns_limit_l_min -15
_diffrn_reflns_number 5332
_diffrn_reflns_theta_full 25.00
_diffrn_reflns_theta_max 25.00
_diffrn_reflns_theta_min 1.84
_exptl_absorpt_coefficient_mu 2.956
_exptl_absorpt_correction_T_max 0.7369
_exptl_absorpt_correction_T_min 0.6654
_exptl_absorpt_correction_type multi-scan
_exptl_absorpt_process_details '(SADABS; Sheldrick, 2003)'
_exptl_crystal_colour blue
_exptl_crystal_density_diffrn 1.723
_exptl_crystal_density_meas 1.723
_exptl_crystal_density_method 'not measured'
_exptl_crystal_description block
_exptl_crystal_F_000 554
_exptl_crystal_size_max 0.15
_exptl_crystal_size_mid 0.13
_exptl_crystal_size_min 0.11
_refine_diff_density_max 0.732
_refine_diff_density_min -0.446
_refine_ls_extinction_method none
_refine_ls_goodness_of_fit_ref 1.056
_refine_ls_hydrogen_treatment constr
_refine_ls_matrix_type full
_refine_ls_number_parameters 293
_refine_ls_number_reflns 3705
_refine_ls_number_restraints 0
_refine_ls_restrained_S_all 1.056
_refine_ls_R_factor_all 0.0604
_refine_ls_R_factor_gt 0.0427
_refine_ls_shift/su_max 0.001
_refine_ls_shift/su_mean 0.000
_refine_ls_structure_factor_coef Fsqd
_refine_ls_weighting_details 'calc w=1/[\s^2^(Fo^2^)+(0.0831P)^2^+0.2066P] where P=(Fo^2^+2Fc^2^)/3'
_refine_ls_weighting_scheme calc
_refine_ls_wR_factor_gt 0.1197
_refine_ls_wR_factor_ref 0.1393
_reflns_number_gt 2885
_reflns_number_total 3705
_reflns_threshold_expression I>2\s(I)
_cod_data_source_file cv2514.cif
_cod_data_source_block I
_cod_database_code 2221040
_cod_database_fobs_code 2221040

loop_
_symmetry_equiv_pos_as_xyz
'x, y, z'
'-x, -y, -z'

loop_
_atom_site_type_symbol
_atom_site_label
_atom_site_fract_x
_atom_site_fract_y
_atom_site_fract_z
_atom_site_U_iso_or_equiv
_atom_site_adp_type
_atom_site_calc_flag
_atom_site_refinement_flags
_atom_site_occupancy
_atom_site_disorder_assembly
_atom_site_disorder_group
Cu Cu1 0.36241(7) -0.01108(4) 0.60230(4) 0.03577(19) Uani d . 1 . .
Br Br1 0.23295(10) -0.51353(5) 0.16747(4) 0.0761(3) Uani d . 1 . .
O O1 0.2903(4) 0.1323(3) 0.5995(2) 0.0383(7) Uani d . 1 . .
O O2 0.2316(5) 0.3501(3) 0.6365(3) 0.0485(8) Uani d . 1 . .
O O3 0.4745(4) 0.0684(3) 0.7448(2) 0.0405(7) Uani d . 1 . .
O O4 0.6350(5) 0.2207(3) 0.9307(3) 0.0634(10) Uani d . 1 . .
O O5 0.1419(5) 0.2035(3) 0.8114(3) 0.0625(10) Uani d . 1 . .
H H5 0.2014 0.1945 0.7612 0.075 Uiso calc R 1 . .
N N1 0.4117(5) -0.3542(3) 0.4995(3) 0.0425(9) Uani d . 1 . .
N N2 0.4290(4) -0.1555(3) 0.6099(3) 0.0332(8) Uani d . 1 . .
N N3 0.2583(4) -0.0873(3) 0.4554(3) 0.0314(7) Uani d . 1 . .
C C1 0.3764(5) -0.2447(4) 0.5091(3) 0.0360(9) Uani d . 1 . .
C C2 0.2886(5) -0.2069(3) 0.4228(3) 0.0334(9) Uani d . 1 . .
C C3 0.2440(6) -0.2854(4) 0.3183(4) 0.0451(11) Uani d . 1 . .
H H3 0.1896 -0.2613 0.2603 0.054 Uiso calc R 1 . .
C C4 0.2859(6) -0.3987(4) 0.3081(4) 0.0450(11) Uani d . 1 . .
C C5 0.3641(6) -0.4313(4) 0.3988(4) 0.0465(11) Uani d . 1 . .
H H5A 0.3850 -0.5109 0.3896 0.056 Uiso calc R 1 . .
C C6 0.1301(5) 0.0772(4) 0.4117(3) 0.0359(9) Uani d . 1 . .
C C7 0.1961(5) 0.1589(4) 0.5164(3) 0.0342(9) Uani d . 1 . .
C C8 0.1615(6) 0.2776(4) 0.5331(4) 0.0397(10) Uani d . 1 . .
C C9 0.0664(6) 0.3116(4) 0.4483(4) 0.0478(12) Uani d . 1 . .
H H9 0.0452 0.3913 0.4597 0.057 Uiso calc R 1 . .
C C10 0.0008(6) 0.2296(5) 0.3456(4) 0.0501(12) Uani d . 1 . .
H H10 -0.0619 0.2564 0.2919 0.060 Uiso calc R 1 . .
C C11 0.0288(6) 0.1147(4) 0.3262(4) 0.0443(11) Uani d . 1 . .
H H11 -0.0153 0.0602 0.2598 0.053 Uiso calc R 1 . .
C C12 0.1635(5) -0.0414(4) 0.3872(3) 0.0366(10) Uani d . 1 . .
H H12 0.1166 -0.0913 0.3191 0.044 Uiso calc R 1 . .
C C13 0.2030(8) 0.4705(4) 0.6604(4) 0.0583(14) Uani d . 1 . .
H H13A 0.2575 0.5096 0.6117 0.087 Uiso calc R 1 . .
H H13B 0.2576 0.5108 0.7331 0.087 Uiso calc R 1 . .
H H13C 0.0743 0.4741 0.6527 0.087 Uiso calc R 1 . .
C C14 0.5858(6) -0.0953(4) 0.7995(3) 0.0379(10) Uani d . 1 . .
C C15 0.5660(6) 0.0254(4) 0.8168(3) 0.0372(10) Uani d . 1 . .
C C16 0.6525(6) 0.1045(4) 0.9197(4) 0.0446(11) Uani d . 1 . .
C C17 0.7470(7) 0.0636(5) 1.0005(4) 0.0547(13) Uani d . 1 . .
H H17 0.7998 0.1177 1.0657 0.066 Uiso calc R 1 . .
C C18 0.7609(7) -0.0570(5) 0.9823(4) 0.0546(13) Uani d . 1 . .
H H18 0.8209 -0.0859 1.0356 0.066 Uiso calc R 1 . .
C C19 0.6857(7) -0.1340(5) 0.8852(4) 0.0501(12) Uani d . 1 . .
H H19 0.6988 -0.2152 0.8731 0.060 Uiso calc R 1 . .
C C20 0.5175(6) -0.1781(4) 0.6964(3) 0.0380(10) Uani d . 1 . .
H H20 0.5376 -0.2576 0.6890 0.046 Uiso calc R 1 . .
C C21 0.7138(11) 0.3026(5) 1.0320(5) 0.088(2) Uani d . 1 . .
H H21A 0.6589 0.2793 1.0888 0.132 Uiso calc R 1 . .
H H21B 0.6927 0.3831 1.0316 0.132 Uiso calc R 1 . .
H H21C 0.8428 0.3006 1.0435 0.132 Uiso calc R 1 . .
C C22 0.2129(10) 0.3101(5) 0.8876(5) 0.0784(18) Uani d . 1 . .
H H22A 0.2649 0.2925 0.9523 0.118 Uiso calc R 1 . .
H H22B 0.1175 0.3582 0.9032 0.118 Uiso calc R 1 . .
H H22C 0.3060 0.3538 0.8604 0.118 Uiso calc R 1 . .

loop_
_atom_site_aniso_label
_atom_site_aniso_U_11
_atom_site_aniso_U_22
_atom_site_aniso_U_33
_atom_site_aniso_U_12
_atom_site_aniso_U_13
_atom_site_aniso_U_23
Cu1 0.0395(3) 0.0311(3) 0.0352(3) 0.0046(2) 0.0021(2) 0.0076(2)
Br1 0.1168(6) 0.0451(3) 0.0517(4) 0.0169(3) -0.0020(3) -0.0105(3)
O1 0.0485(17) 0.0308(15) 0.0337(15) 0.0054(13) -0.0022(13) 0.0085(12)
O2 0.066(2) 0.0302(16) 0.0483(19) 0.0142(15) 0.0021(16) 0.0084(14)
O3 0.0484(17) 0.0341(16) 0.0364(16) 0.0062(13) -0.0035(14) 0.0086(13)
O4 0.092(3) 0.039(2) 0.047(2) 0.0006(18) -0.0166(19) 0.0059(16)
O5 0.071(2) 0.062(2) 0.048(2) 0.0059(19) 0.0110(18) 0.0016(18)
N1 0.045(2) 0.032(2) 0.050(2) 0.0079(16) 0.0042(18) 0.0097(18)
N2 0.0338(18) 0.0295(18) 0.0352(19) 0.0026(14) 0.0053(15) 0.0074(15)
N3 0.0306(17) 0.0291(18) 0.0335(18) 0.0022(14) 0.0043(14) 0.0078(15)
C1 0.032(2) 0.035(2) 0.039(2) 0.0020(18) 0.0081(18) 0.0070(19)
C2 0.033(2) 0.028(2) 0.036(2) -0.0014(17) 0.0079(18) 0.0032(18)
C3 0.050(3) 0.038(3) 0.045(3) 0.007(2) 0.002(2) 0.007(2)
C4 0.054(3) 0.034(2) 0.039(2) 0.006(2) 0.007(2) -0.003(2)
C5 0.051(3) 0.034(2) 0.054(3) 0.011(2) 0.014(2) 0.006(2)
C6 0.030(2) 0.043(3) 0.037(2) 0.0034(18) 0.0054(18) 0.017(2)
C7 0.032(2) 0.034(2) 0.039(2) 0.0039(17) 0.0082(18) 0.0132(19)
C8 0.038(2) 0.039(2) 0.043(3) 0.0040(19) 0.005(2) 0.014(2)
C9 0.045(3) 0.048(3) 0.059(3) 0.015(2) 0.009(2) 0.024(2)
C10 0.047(3) 0.059(3) 0.050(3) 0.015(2) -0.002(2) 0.026(3)
C11 0.040(2) 0.051(3) 0.041(3) 0.005(2) 0.001(2) 0.015(2)
C12 0.035(2) 0.040(2) 0.033(2) -0.0013(18) 0.0057(18) 0.0082(19)
C13 0.077(4) 0.034(3) 0.066(3) 0.015(2) 0.011(3) 0.014(2)
C14 0.037(2) 0.043(3) 0.036(2) 0.0122(19) 0.0084(19) 0.011(2)
C15 0.037(2) 0.041(2) 0.035(2) 0.0035(18) 0.0057(18) 0.0137(19)
C16 0.046(3) 0.045(3) 0.040(3) 0.002(2) 0.000(2) 0.010(2)
C17 0.053(3) 0.065(3) 0.040(3) 0.001(2) -0.005(2) 0.011(2)
C18 0.063(3) 0.059(3) 0.042(3) 0.020(3) -0.007(2) 0.017(2)
C19 0.057(3) 0.052(3) 0.049(3) 0.020(2) 0.006(2) 0.022(2)
C20 0.040(2) 0.035(2) 0.043(2) 0.0151(19) 0.009(2) 0.014(2)
C21 0.139(6) 0.042(3) 0.060(4) -0.012(3) -0.032(4) 0.002(3)
C22 0.104(5) 0.064(4) 0.053(3) 0.016(3) -0.008(3) -0.004(3)

loop_
_atom_type_symbol
_atom_type_description
_atom_type_scat_dispersion_real
_atom_type_scat_dispersion_imag
_atom_type_scat_source
C C 0.0033 0.0016 'International Tables Vol C Tables 4.2.6.8 and 6.1.1.4'
H H 0.0000 0.0000 'International Tables Vol C Tables 4.2.6.8 and 6.1.1.4'
N N 0.0061 0.0033 'International Tables Vol C Tables 4.2.6.8 and 6.1.1.4'
O O 0.0106 0.0060 'International Tables Vol C Tables 4.2.6.8 and 6.1.1.4'
Cu Cu 0.3201 1.2651 'International Tables Vol C Tables 4.2.6.8 and 6.1.1.4'
Br Br -0.2901 2.4595 'International Tables Vol C Tables 4.2.6.8 and 6.1.1.4'

loop_
_geom_angle_atom_site_label_1
_geom_angle_atom_site_label_2
_geom_angle_atom_site_label_3
_geom_angle_site_symmetry_1
_geom_angle_site_symmetry_3
_geom_angle
_geom_angle_publ_flag
O1 Cu1 N2 . . 177.45(14) ?
O1 Cu1 O3 . . 85.51(12) ?
N2 Cu1 O3 . . 93.31(13) ?
O1 Cu1 N3 . . 93.72(13) ?
N2 Cu1 N3 . . 87.57(14) ?
O3 Cu1 N3 . . 177.17(13) ?
C7 O1 Cu1 . . 127.0(3) ?
C13 O2 C8 . . 117.2(4) ?
C15 O3 Cu1 . . 129.7(3) ?
C16 O4 C21 . . 116.2(4) ?
C22 O5 H5 . . 109.5 ?
C1 N1 C5 . . 115.7(4) ?
C20 N2 C1 . . 123.0(3) ?
C20 N2 Cu1 . . 125.7(3) ?
C1 N2 Cu1 . . 111.3(3) ?
C12 N3 C2 . . 119.4(3) ?
C12 N3 Cu1 . . 128.3(3) ?
C2 N3 Cu1 . . 112.3(3) ?
N1 C1 C2 . . 123.0(4) ?
N1 C1 N2 . . 120.0(4) ?
C2 C1 N2 . . 116.9(4) ?
N3 C2 C3 . . 127.0(4) ?
N3 C2 C1 . . 111.8(3) ?
C3 C2 C1 . . 121.3(4) ?
C4 C3 C2 . . 115.3(4) ?
C4 C3 H3 . . 122.4 ?
C2 C3 H3 . . 122.4 ?
C3 C4 C5 . . 120.1(4) ?
C3 C4 Br1 . . 118.7(4) ?
C5 C4 Br1 . . 121.2(3) ?
N1 C5 C4 . . 124.5(4) ?
N1 C5 H5A . . 117.7 ?
C4 C5 H5A . . 117.7 ?
C12 C6 C7 . . 121.2(4) ?
C12 C6 C11 . . 116.5(4) ?
C7 C6 C11 . . 122.3(4) ?
O1 C7 C8 . . 116.2(4) ?
O1 C7 C6 . . 126.3(4) ?
C8 C7 C6 . . 117.5(4) ?
C7 C8 O2 . . 113.3(4) ?
C7 C8 C9 . . 118.9(4) ?
O2 C8 C9 . . 127.8(4) ?
C8 C9 C10 . . 123.0(4) ?
C8 C9 H9 . . 118.5 ?
C10 C9 H9 . . 118.5 ?
C11 C10 C9 . . 120.3(4) ?
C11 C10 H10 . . 119.9 ?
C9 C10 H10 . . 119.9 ?
C10 C11 C6 . . 118.1(4) ?
C10 C11 H11 . . 121.0 ?
C6 C11 H11 . . 121.0 ?
N3 C12 C6 . . 123.4(4) ?
N3 C12 H12 . . 118.3 ?
C6 C12 H12 . . 118.3 ?
O2 C13 H13A . . 109.5 ?
O2 C13 H13B . . 109.5 ?
H13A C13 H13B . . 109.5 ?
O2 C13 H13C . . 109.5 ?
H13A C13 H13C . . 109.5 ?
H13B C13 H13C . . 109.5 ?
C15 C14 C20 . . 119.8(4) ?
C15 C14 C19 . . 118.7(4) ?
C20 C14 C19 . . 121.3(4) ?
O3 C15 C14 . . 123.0(4) ?
O3 C15 C16 . . 120.7(4) ?
C14 C15 C16 . . 116.2(4) ?
O4 C16 C17 . . 122.9(4) ?
O4 C16 C15 . . 113.8(4) ?
C17 C16 C15 . . 123.3(4) ?
C18 C17 C16 . . 119.3(5) ?
C18 C17 H17 . . 120.3 ?
C16 C17 H17 . . 120.3 ?
C19 C18 C17 . . 119.1(4) ?
C19 C18 H18 . . 120.4 ?
C17 C18 H18 . . 120.4 ?
C18 C19 C14 . . 123.2(4) ?
C18 C19 H19 . . 118.4 ?
C14 C19 H19 . . 118.4 ?
N2 C20 C14 . . 128.2(4) ?
N2 C20 H20 . . 115.9 ?
C14 C20 H20 . . 115.9 ?
O4 C21 H21A . . 109.5 ?
O4 C21 H21B . . 109.5 ?
H21A C21 H21B . . 109.5 ?
O4 C21 H21C . . 109.5 ?
H21A C21 H21C . . 109.5 ?
H21B C21 H21C . . 109.5 ?
O5 C22 H22A . . 109.5 ?
O5 C22 H22B . . 109.5 ?
H22A C22 H22B . . 109.5 ?
O5 C22 H22C . . 109.5 ?
H22A C22 H22C . . 109.5 ?
H22B C22 H22C . . 109.5 ?

loop_
_geom_bond_atom_site_label_1
_geom_bond_atom_site_label_2
_geom_bond_site_symmetry_2
_geom_bond_distance
_geom_bond_publ_flag
Cu1 O1 . 1.805(3) ?
Cu1 N2 . 1.814(3) ?
Cu1 O3 . 1.893(3) ?
Cu1 N3 . 1.917(3) ?
Br1 C4 . 1.936(4) ?
O1 C7 . 1.337(5) ?
O2 C13 . 1.393(5) ?
O2 C8 . 1.398(5) ?
O3 C15 . 1.320(5) ?
O4 C16 . 1.335(6) ?
O4 C21 . 1.430(6) ?
O5 C22 . 1.378(6) ?
O5 H5 . 0.8200 ?
N1 C1 . 1.298(5) ?
N1 C5 . 1.366(6) ?
N2 C20 . 1.331(5) ?
N2 C1 . 1.430(5) ?
N3 C12 . 1.317(5) ?
N3 C2 . 1.392(5) ?
C1 C2 . 1.417(6) ?
C2 C3 . 1.408(6) ?
C3 C4 . 1.356(6) ?
C3 H3 . 0.9300 ?
C4 C5 . 1.405(7) ?
C5 H5A . 0.9300 ?
C6 C12 . 1.385(6) ?
C6 C7 . 1.441(6) ?
C6 C11 . 1.451(6) ?
C7 C8 . 1.392(6) ?
C8 C9 . 1.400(6) ?
C9 C10 . 1.423(7) ?
C9 H9 . 0.9300 ?
C10 C11 . 1.332(6) ?
C10 H10 . 0.9300 ?
C11 H11 . 0.9300 ?
C12 H12 . 0.9300 ?
C13 H13A . 0.9600 ?
C13 H13B . 0.9600 ?
C13 H13C . 0.9600 ?
C14 C15 . 1.382(6) ?
C14 C20 . 1.434(6) ?
C14 C19 . 1.456(6) ?
C15 C16 . 1.447(6) ?
C16 C17 . 1.402(6) ?
C17 C18 . 1.371(7) ?
C17 H17 . 0.9300 ?
C18 C19 . 1.364(7) ?
C18 H18 . 0.9300 ?
C19 H19 . 0.9300 ?
C20 H20 . 0.9300 ?
C21 H21A . 0.9600 ?
C21 H21B . 0.9600 ?
C21 H21C . 0.9600 ?
C22 H22A . 0.9600 ?
C22 H22B . 0.9600 ?
C22 H22C . 0.9600 ?

loop_
_geom_hbond_atom_site_label_D
_geom_hbond_atom_site_label_H
_geom_hbond_atom_site_label_A
_geom_hbond_site_symmetry_A
_geom_hbond_distance_DH
_geom_hbond_distance_HA
_geom_hbond_distance_DA
_geom_hbond_angle_DHA
O5 H5 O1 . 0.82 2.24 3.033(5) 163.2
O5 H5 O3 . 0.82 2.63 3.165(5) 124.1
